data_4514340
loop_
_publ_author_name
'Korvorapun, Korkit'
'Kaplaneris, Nikolaos'
'Rogge, Torben'
'Warratz, Svenja'
'St\"uckl, A. Claudia'
'Ackermann, Lutz'

_publ_section_title
;
 Sequential meta-/ortho-C--H Functionalizations by One-Pot
 Ruthenium(II/III) Catalysis
;
_journal_issue 2
_journal_name_full 'ACS Catalysis'
_journal_page_first 886
_journal_paper_doi 10.1021/acscatal.7b03648
_journal_volume 8
_journal_year 2018
_chemical_formula_moiety 'C17 H19 N3 O2'
_chemical_formula_sum 'C17 H19 N3 O2'
_chemical_formula_weight 297.35
_space_group_crystal_system monoclinic
_space_group_IT_number 14
_space_group_name_Hall '-P 2yn'
_space_group_name_H-M_alt 'P 1 21/n 1'
_symmetry_space_group_name_Hall '-P 2yn'
_symmetry_space_group_name_H-M 'P 1 21/n 1'
_atom_sites_solution_hydrogens geom
_atom_sites_solution_primary dual
_audit_creation_date 2017-08-02
_audit_creation_method
;
Olex2 1.2
(compiled 2017.07.20 svn.r3457 for OlexSys, GUI svn.r5370)
;
_cell_angle_alpha 90
_cell_angle_beta 99.887(4)
_cell_angle_gamma 90
_cell_formula_units_Z 4
_cell_length_a 10.0431(10)
_cell_length_b 9.7828(11)
_cell_length_c 15.4733(11)
_cell_measurement_reflns_used 1825
_cell_measurement_temperature 100
_cell_measurement_theta_max 26.84
_cell_measurement_theta_min 2.64
_cell_volume 1497.7(2)
_computing_cell_refinement 'SAINT V8.38A (?, 2016)'
_computing_data_reduction 'SAINT V8.38A (?, 2016)'
_computing_molecular_graphics 'Olex2 (Dolomanov et al., 2009)'
_computing_publication_material 'Olex2 (Dolomanov et al., 2009)'
_computing_structure_refinement 'XL (Sheldrick, 2008)'
_computing_structure_solution 'XT (Sheldrick, 2015)'
_diffrn_ambient_temperature 100.01
_diffrn_measured_fraction_theta_full 0.997
_diffrn_measured_fraction_theta_max 0.997
_diffrn_measurement_device_type 'Bruker APEX-II CCD'
_diffrn_measurement_method '\f and \w scans'
_diffrn_radiation_type MoK\a
_diffrn_radiation_wavelength 0.71073
_diffrn_reflns_av_R_equivalents 0.0229
_diffrn_reflns_av_unetI/netI 0.0212
_diffrn_reflns_Laue_measured_fraction_full 0.997
_diffrn_reflns_Laue_measured_fraction_max 0.997
_diffrn_reflns_limit_h_max 15
_diffrn_reflns_limit_h_min -15
_diffrn_reflns_limit_k_max 14
_diffrn_reflns_limit_k_min -14
_diffrn_reflns_limit_l_max 23
_diffrn_reflns_limit_l_min -23
_diffrn_reflns_number 20654
_diffrn_reflns_point_group_measured_fraction_full 0.997
_diffrn_reflns_point_group_measured_fraction_max 0.997
_diffrn_reflns_theta_full 25.242
_diffrn_reflns_theta_max 32.598
_diffrn_reflns_theta_min 2.253
_diffrn_standards_number 0
_exptl_absorpt_coefficient_mu 0.088
_exptl_absorpt_correction_T_max 1.0000
_exptl_absorpt_correction_T_min 0.9206
_exptl_absorpt_correction_type numerical
_exptl_absorpt_process_details
'SADABS-2016/2 (Bruker,2016/2) was used for absorption correction. wR2(int) was 0.0897 before and 0.0455 after correction. The Ratio of minimum to maximum transmission is 0.9169. The \l/2 correction factor is Not present.'
_exptl_crystal_colour colourless
_exptl_crystal_colour_primary colourless
_exptl_crystal_density_diffrn 1.319
_exptl_crystal_description block
_exptl_crystal_F_000 632
_exptl_crystal_size_max 0.283
_exptl_crystal_size_mid 0.2
_exptl_crystal_size_min 0.138
_refine_diff_density_max 0.458
_refine_diff_density_min -0.224
_refine_diff_density_rms 0.046
_refine_ls_extinction_method none
_refine_ls_goodness_of_fit_ref 1.038
_refine_ls_hydrogen_treatment constr
_refine_ls_matrix_type full
_refine_ls_number_parameters 255
_refine_ls_number_reflns 5448
_refine_ls_number_restraints 0
_refine_ls_restrained_S_all 1.038
_refine_ls_R_factor_all 0.0452
_refine_ls_R_factor_gt 0.0406
_refine_ls_shift/su_max 0.001
_refine_ls_shift/su_mean 0.000
_refine_ls_structure_factor_coef Fsqd
_refine_ls_weighting_details 'w=1/[\s^2^(Fo^2^)+(0.0605P)^2^+0.4105P] where P=(Fo^2^+2Fc^2^)/3'
_refine_ls_weighting_scheme calc
_refine_ls_wR_factor_gt 0.1135
_refine_ls_wR_factor_ref 0.1176
_reflns_Friedel_coverage 0.000
_reflns_number_gt 4815
_reflns_number_total 5448
_reflns_threshold_expression 'I > 2\s(I)'
_cod_data_source_file cs7b03648_si_005.cif
_cod_data_source_block mo_0090_cg_0m
_cod_depositor_comments 'Adding full bibliography for 4514336--4514340.cif.'
_cod_database_code 4514340
_shelx_shelxl_version_number 2016/6
_shelx_space_group_comment
;
The symmetry employed for this shelxl refinement is uniquely defined
by the following loop, which should always be used as a source of
symmetry information in preference to the above space-group names.
They are only intended as comments.
;
_shelx_estimated_absorpt_t_max 0.988
_shelx_estimated_absorpt_t_min 0.975
_olex2_refinement_description
;
1. Fixed Uiso
 At 1.2 times of:
  All C(H) groups, All C(H,H) groups
 At 1.5 times of:
  All C(H,H,H) groups
2. Others
 Sof(O2B)=Sof(N3B)=Sof(C14B)=Sof(H14C)=Sof(H14D)=Sof(C15B)=Sof(H15C)=Sof(H15D)=
 Sof(C16B)=Sof(H16C)=Sof(H16D)=Sof(C17B)=Sof(H17C)=Sof(H17D)=1-FVAR(1)
 Sof(O2A)=Sof(N3A)=Sof(C14A)=Sof(H14A)=Sof(H14B)=Sof(C15A)=Sof(H15A)=Sof(H15B)=
 Sof(C16A)=Sof(H16A)=Sof(H16B)=Sof(C17A)=Sof(H17A)=Sof(H17B)=FVAR(1)
3.a Ternary CH refined with riding coordinates:
 C11(H11)
3.b Secondary CH2 refined with riding coordinates:
 C14A(H14A,H14B), C14B(H14C,H14D), C15A(H15A,H15B), C15B(H15C,H15D), C16A(H16A,
 H16B), C16B(H16C,H16D), C17A(H17A,H17B), C17B(H17C,H17D)
3.c Aromatic/amide H refined with riding coordinates:
 C2(H2), C3(H3), C4(H4), C6(H6), C8(H8), C9(H9), C10(H10)
3.d Idealised Me refined as rotating group:
 C12(H12A,H12B,H12C)
;
_olex2_submission_special_instructions 'No special instructions were received'

loop_
_space_group_symop_operation_xyz
'x, y, z'
'-x+1/2, y+1/2, -z+1/2'
'-x, -y, -z'
'x-1/2, -y-1/2, z-1/2'

loop_
_atom_site_label
_atom_site_type_symbol
_atom_site_fract_x
_atom_site_fract_y
_atom_site_fract_z
_atom_site_U_iso_or_equiv
_atom_site_adp_type
_atom_site_occupancy
_atom_site_site_symmetry_order
_atom_site_calc_flag
_atom_site_refinement_flags_posn
_atom_site_refinement_flags_occupancy
_atom_site_disorder_assembly
_atom_site_disorder_group
O1 O 0.08139(6) 0.77292(6) 0.41703(4) 0.02151(13) Uani 1 1 d . . . .
O2A O 0.3486(5) 0.3978(4) 0.5698(3) 0.0323(5) Uani 0.733(2) 1 d . P A 1
O2B O 0.3654(12) 0.4236(11) 0.5593(8) 0.0355(16) Uani 0.267(2) 1 d . P A 2
N1 N 0.54534(6) 0.92553(7) 0.39869(4) 0.01700(13) Uani 1 1 d . . . .
N2 N 0.70206(7) 0.85461(8) 0.30806(5) 0.01966(14) Uani 1 1 d . . . .
N3A N 0.19895(17) 0.5756(2) 0.44576(14) 0.0180(3) Uani 0.733(2) 1 d . P A 1
N3B N 0.1580(5) 0.5583(7) 0.4416(4) 0.0226(9) Uani 0.267(2) 1 d . P A 2
C1 C 0.58005(7) 0.85395(7) 0.33217(5) 0.01437(13) Uani 1 1 d . . . .
C2 C 0.64240(7) 1.00250(8) 0.44534(5) 0.01771(14) Uani 1 1 d . . . .
H2 H 0.621063 1.055200 0.492697 0.021 Uiso 1 1 calc R . . .
C3 C 0.77261(7) 1.00818(8) 0.42717(5) 0.01753(14) Uani 1 1 d . . . .
H3 H 0.841101 1.062042 0.461107 0.021 Uiso 1 1 calc R . . .
C4 C 0.79709(8) 0.93072(9) 0.35661(5) 0.02036(15) Uani 1 1 d . . . .
H4 H 0.885264 0.931778 0.342142 0.024 Uiso 1 1 calc R . . .
C5 C 0.47438(7) 0.76681(7) 0.28056(5) 0.01469(13) Uani 1 1 d . . . .
C6 C 0.35061(7) 0.74722(7) 0.30854(4) 0.01415(13) Uani 1 1 d . . . .
H6 H 0.333889 0.792048 0.360078 0.017 Uiso 1 1 calc R . . .
C7 C 0.25136(7) 0.66308(7) 0.26214(4) 0.01403(13) Uani 1 1 d . . . .
C8 C 0.27666(8) 0.59887(8) 0.18597(5) 0.01759(14) Uani 1 1 d . . . .
H8 H 0.209625 0.541844 0.153357 0.021 Uiso 1 1 calc R . . .
C9 C 0.39947(8) 0.61797(9) 0.15763(5) 0.02041(15) Uani 1 1 d . . . .
H9 H 0.415756 0.573889 0.105742 0.024 Uiso 1 1 calc R . . .
C10 C 0.49865(8) 0.70115(9) 0.20471(5) 0.01945(15) Uani 1 1 d . . . .
H10 H 0.582617 0.713219 0.185287 0.023 Uiso 1 1 calc R . . .
C11 C 0.11543(7) 0.64269(8) 0.29089(5) 0.01550(13) Uani 1 1 d . . . .
H11 H 0.086762 0.545724 0.278627 0.019 Uiso 1 1 calc R . . .
C12 C 0.00907(8) 0.73589(9) 0.23835(5) 0.02102(15) Uani 1 1 d . . . .
H12A H 0.034537 0.831607 0.250355 0.032 Uiso 1 1 calc GR . . .
H12B H -0.078954 0.718461 0.255408 0.032 Uiso 1 1 calc GR . . .
H12C H 0.003406 0.717380 0.175576 0.032 Uiso 1 1 calc GR . . .
C13 C 0.12661(8) 0.66810(8) 0.38941(5) 0.01732(14) Uani 1 1 d . . . .
C14A C 0.28473(15) 0.46785(12) 0.41841(7) 0.0217(2) Uani 0.733(2) 1 d . P A 1
H14A H 0.375136 0.505561 0.414952 0.026 Uiso 0.733(2) 1 calc R P A 1
H14B H 0.244114 0.433856 0.359505 0.026 Uiso 0.733(2) 1 calc R P A 1
C14B C 0.2155(5) 0.4286(4) 0.4181(2) 0.0267(8) Uani 0.267(2) 1 d . P A 2
H14C H 0.213851 0.425525 0.353961 0.032 Uiso 0.267(2) 1 calc R P A 2
H14D H 0.160394 0.351701 0.433966 0.032 Uiso 0.267(2) 1 calc R P A 2
C15A C 0.29855(16) 0.35115(13) 0.48372(8) 0.0291(3) Uani 0.733(2) 1 d . P A 1
H15A H 0.209268 0.307547 0.482406 0.035 Uiso 0.733(2) 1 calc R P A 1
H15B H 0.360838 0.281510 0.466820 0.035 Uiso 0.733(2) 1 calc R P A 1
C15B C 0.3585(4) 0.4142(4) 0.4654(2) 0.0304(8) Uani 0.267(2) 1 d . P A 2
H15C H 0.395033 0.324771 0.450658 0.037 Uiso 0.267(2) 1 calc R P A 2
H15D H 0.414947 0.486889 0.445703 0.037 Uiso 0.267(2) 1 calc R P A 2
C16A C 0.25280(17) 0.48892(15) 0.59635(8) 0.0307(3) Uani 0.733(2) 1 d . P A 1
H16A H 0.284272 0.517108 0.657921 0.037 Uiso 0.733(2) 1 calc R P A 1
H16B H 0.165107 0.441392 0.593413 0.037 Uiso 0.733(2) 1 calc R P A 1
C16B C 0.3130(5) 0.5510(4) 0.5811(2) 0.0324(9) Uani 0.267(2) 1 d . P A 2
H16C H 0.368530 0.625659 0.562724 0.039 Uiso 0.267(2) 1 calc R P A 2
H16D H 0.318980 0.556746 0.645552 0.039 Uiso 0.267(2) 1 calc R P A 2
C17A C 0.23376(17) 0.61439(14) 0.53821(7) 0.0250(3) Uani 0.733(2) 1 d . P A 1
H17A H 0.160879 0.671983 0.554494 0.030 Uiso 0.733(2) 1 calc R P A 1
H17B H 0.318136 0.668786 0.547310 0.030 Uiso 0.733(2) 1 calc R P A 1
C17B C 0.1683(5) 0.5698(5) 0.5377(2) 0.0300(8) Uani 0.267(2) 1 d . P A 2
H17C H 0.111039 0.499336 0.558993 0.036 Uiso 0.267(2) 1 calc R P A 2
H17D H 0.135702 0.660781 0.552825 0.036 Uiso 0.267(2) 1 calc R P A 2

loop_
_atom_site_aniso_label
_atom_site_aniso_U_11
_atom_site_aniso_U_22
_atom_site_aniso_U_33
_atom_site_aniso_U_23
_atom_site_aniso_U_13
_atom_site_aniso_U_12
O1 0.0231(3) 0.0213(3) 0.0199(3) -0.0048(2) 0.0031(2) 0.0026(2)
O2A 0.0499(14) 0.0248(10) 0.0197(8) 0.0047(6) -0.0009(7) 0.0046(8)
O2B 0.038(3) 0.039(5) 0.025(3) 0.002(2) -0.008(2) 0.006(3)
N1 0.0148(3) 0.0205(3) 0.0158(3) -0.0054(2) 0.0029(2) -0.0004(2)
N2 0.0156(3) 0.0238(3) 0.0207(3) -0.0059(2) 0.0063(2) -0.0020(2)
N3A 0.0254(8) 0.0151(6) 0.0130(5) -0.0002(4) 0.0020(6) 0.0011(6)
N3B 0.029(2) 0.024(2) 0.0135(13) -0.0045(12) 0.0008(19) 0.0013(19)
C1 0.0134(3) 0.0161(3) 0.0134(3) -0.0016(2) 0.0019(2) 0.0010(2)
C2 0.0166(3) 0.0211(3) 0.0153(3) -0.0044(2) 0.0025(2) -0.0013(3)
C3 0.0151(3) 0.0203(3) 0.0166(3) -0.0017(2) 0.0011(2) -0.0018(2)
C4 0.0151(3) 0.0240(4) 0.0228(3) -0.0048(3) 0.0057(3) -0.0021(3)
C5 0.0142(3) 0.0156(3) 0.0139(3) -0.0025(2) 0.0013(2) 0.0012(2)
C6 0.0151(3) 0.0141(3) 0.0129(3) -0.0020(2) 0.0014(2) 0.0008(2)
C7 0.0151(3) 0.0130(3) 0.0134(3) -0.0009(2) 0.0006(2) 0.0012(2)
C8 0.0191(3) 0.0168(3) 0.0159(3) -0.0048(2) 0.0003(2) 0.0005(2)
C9 0.0205(3) 0.0239(4) 0.0169(3) -0.0085(3) 0.0033(3) 0.0013(3)
C10 0.0173(3) 0.0239(4) 0.0174(3) -0.0066(3) 0.0037(2) 0.0013(3)
C11 0.0168(3) 0.0151(3) 0.0142(3) -0.0024(2) 0.0016(2) -0.0022(2)
C12 0.0163(3) 0.0272(4) 0.0185(3) -0.0016(3) -0.0001(2) 0.0027(3)
C13 0.0200(3) 0.0163(3) 0.0156(3) -0.0011(2) 0.0030(2) -0.0016(2)
C14A 0.0321(6) 0.0155(5) 0.0173(4) 0.0020(4) 0.0037(4) 0.0045(5)
C14B 0.039(2) 0.0185(14) 0.0210(14) -0.0036(11) 0.0007(13) -0.0005(14)
C15A 0.0481(8) 0.0171(5) 0.0206(5) 0.0038(4) 0.0012(5) 0.0030(5)
C15B 0.044(2) 0.0253(16) 0.0215(14) 0.0037(12) 0.0033(14) 0.0045(15)
C16A 0.0480(8) 0.0283(6) 0.0156(5) 0.0049(4) 0.0052(5) 0.0009(6)
C16B 0.048(2) 0.0325(19) 0.0160(13) -0.0009(12) 0.0035(13) -0.0078(17)
C17A 0.0393(7) 0.0212(5) 0.0136(4) -0.0012(4) 0.0018(4) 0.0000(5)
C17B 0.044(2) 0.0321(18) 0.0160(13) -0.0020(12) 0.0100(14) -0.0026(17)

loop_
_atom_type_symbol
_atom_type_description
_atom_type_scat_dispersion_real
_atom_type_scat_dispersion_imag
_atom_type_scat_source
C C 0.0033 0.0016 'International Tables Vol C Tables 4.2.6.8 and 6.1.1.4'
H H 0.0000 0.0000 'International Tables Vol C Tables 4.2.6.8 and 6.1.1.4'
N N 0.0061 0.0033 'International Tables Vol C Tables 4.2.6.8 and 6.1.1.4'
O O 0.0106 0.0060 'International Tables Vol C Tables 4.2.6.8 and 6.1.1.4'

loop_
_geom_angle_atom_site_label_1
_geom_angle_atom_site_label_2
_geom_angle_atom_site_label_3
_geom_angle
C15A O2A C16A 109.0(3)
C16B O2B C15B 109.9(6)
C1 N1 C2 116.51(6)
C4 N2 C1 116.43(7)
C13 N3A C14A 124.20(17)
C13 N3A C17A 117.43(16)
C17A N3A C14A 114.48(15)
C13 N3B C14B 127.1(5)
C13 N3B C17B 120.7(5)
C14B N3B C17B 110.7(5)
N1 C1 N2 125.59(7)
N1 C1 C5 117.24(6)
N2 C1 C5 117.17(6)
N1 C2 H2 118.7
N1 C2 C3 122.54(7)
C3 C2 H2 118.7
C2 C3 H3 122.0
C2 C3 C4 116.08(7)
C4 C3 H3 122.0
N2 C4 C3 122.82(7)
N2 C4 H4 118.6
C3 C4 H4 118.6
C6 C5 C1 120.28(6)
C10 C5 C1 120.35(7)
C10 C5 C6 119.36(7)
C5 C6 H6 119.4
C7 C6 C5 121.13(6)
C7 C6 H6 119.4
C6 C7 C8 118.87(7)
C6 C7 C11 121.72(6)
C8 C7 C11 119.39(6)
C7 C8 H8 119.8
C9 C8 C7 120.35(7)
C9 C8 H8 119.8
C8 C9 H9 119.8
C8 C9 C10 120.49(7)
C10 C9 H9 119.8
C5 C10 H10 120.1
C9 C10 C5 119.79(7)
C9 C10 H10 120.1
C7 C11 H11 108.2
C7 C11 C12 110.30(6)
C7 C11 C13 110.77(6)
C12 C11 H11 108.2
C12 C11 C13 110.99(6)
C13 C11 H11 108.2
C11 C12 H12A 109.5
C11 C12 H12B 109.5
C11 C12 H12C 109.5
H12A C12 H12B 109.5
H12A C12 H12C 109.5
H12B C12 H12C 109.5
O1 C13 N3A 121.07(11)
O1 C13 N3B 121.3(3)
O1 C13 C11 120.96(7)
N3A C13 C11 117.73(11)
N3B C13 C11 115.9(3)
N3A C14A H14A 109.7
N3A C14A H14B 109.7
N3A C14A C15A 109.85(13)
H14A C14A H14B 108.2
C15A C14A H14A 109.7
C15A C14A H14B 109.7
N3B C14B H14C 109.6
N3B C14B H14D 109.6
N3B C14B C15B 110.2(3)
H14C C14B H14D 108.1
C15B C14B H14C 109.6
C15B C14B H14D 109.6
O2A C15A C14A 111.18(16)
O2A C15A H15A 109.4
O2A C15A H15B 109.4
C14A C15A H15A 109.4
C14A C15A H15B 109.4
H15A C15A H15B 108.0
O2B C15B C14B 111.1(6)
O2B C15B H15C 109.4
O2B C15B H15D 109.4
C14B C15B H15C 109.4
C14B C15B H15D 109.4
H15C C15B H15D 108.0
O2A C16A H16A 109.4
O2A C16A H16B 109.4
O2A C16A C17A 111.01(15)
H16A C16A H16B 108.0
C17A C16A H16A 109.4
C17A C16A H16B 109.4
O2B C16B H16C 109.3
O2B C16B H16D 109.3
O2B C16B C17B 111.8(6)
H16C C16B H16D 107.9
C17B C16B H16C 109.3
C17B C16B H16D 109.3
N3A C17A C16A 110.80(13)
N3A C17A H17A 109.5
N3A C17A H17B 109.5
C16A C17A H17A 109.5
C16A C17A H17B 109.5
H17A C17A H17B 108.1
N3B C17B C16B 109.6(4)
N3B C17B H17C 109.7
N3B C17B H17D 109.7
C16B C17B H17C 109.7
C16B C17B H17D 109.7
H17C C17B H17D 108.2

loop_
_geom_bond_atom_site_label_1
_geom_bond_atom_site_label_2
_geom_bond_distance
O1 C13 1.2275(10)
O2A C15A 1.416(5)
O2A C16A 1.423(5)
O2B C15B 1.445(12)
O2B C16B 1.416(14)
N1 C1 1.3396(9)
N1 C2 1.3404(9)
N2 C1 1.3408(9)
N2 C4 1.3355(10)
N3A C13 1.375(2)
N3A C14A 1.469(2)
N3A C17A 1.463(2)
N3B C13 1.348(7)
N3B C14B 1.465(7)
N3B C17B 1.477(7)
C1 C5 1.4831(10)
C2 H2 0.9500
C2 C3 1.3850(10)
C3 H3 0.9500
C3 C4 1.3853(11)
C4 H4 0.9500
C5 C6 1.3979(10)
C5 C10 1.3956(10)
C6 H6 0.9500
C6 C7 1.3931(10)
C7 C8 1.3968(10)
C7 C11 1.5198(10)
C8 H8 0.9500
C8 C9 1.3907(11)
C9 H9 0.9500
C9 C10 1.3914(11)
C10 H10 0.9500
C11 H11 1.0000
C11 C12 1.5282(11)
C11 C13 1.5296(10)
C12 H12A 0.9800
C12 H12B 0.9800
C12 H12C 0.9800
C14A H14A 0.9900
C14A H14B 0.9900
C14A C15A 1.5151(17)
C14B H14C 0.9900
C14B H14D 0.9900
C14B C15B 1.502(6)
C15A H15A 0.9900
C15A H15B 0.9900
C15B H15C 0.9900
C15B H15D 0.9900
C16A H16A 0.9900
C16A H16B 0.9900
C16A C17A 1.5144(18)
C16B H16C 0.9900
C16B H16D 0.9900
C16B C17B 1.504(6)
C17A H17A 0.9900
C17A H17B 0.9900
C17B H17C 0.9900
C17B H17D 0.9900
